data_2017608
loop_
_publ_author_name
'Strutynska, Nataliya Yu.'
'Baumer, Vyacheslav N.'
'Zatovsky, Igor V.'
'Babaryk, Artem A.'
'Slobodyanik, Nikolay S.'

_publ_section_title
;
 The triple pyrophosphate Cs~3~CaFe(P~2~O~7~)~2~
;
_journal_coeditor_code FN3046
_journal_issue 4
_journal_name_full 'Acta Crystallographica Section C'
_journal_page_first i39
_journal_page_last i41
_journal_paper_doi 10.1107/S0108270110007195
_journal_volume 66
_journal_year 2010
_chemical_formula_iupac 'Cs3 Ca Fe (P2 O7)2'
_chemical_formula_moiety 'Ca (+2) Cs(+1)3 Fe(3+) (P2 O7)(-4)2'
_chemical_formula_sum 'Ca Cs3 Fe O14 P4'
_chemical_formula_weight 842.54
_chemical_name_systematic
;
tricaesium calcium iron bis(diphosphate)
;
_space_group_IT_number 19
_symmetry_cell_setting orthorhombic
_symmetry_space_group_name_Hall 'P 2ac 2ab'
_symmetry_space_group_name_H-M 'P 21 21 21'
_atom_sites_solution_primary direct
_atom_sites_solution_secondary difmap
_audit_creation_method 'WinGX routine CIF_UPDATE'
_cell_angle_alpha 90.00
_cell_angle_beta 90.00
_cell_angle_gamma 90.00
_cell_formula_units_Z 4
_cell_length_a 9.3001(4)
_cell_length_b 11.2399(5)
_cell_length_c 15.1010(6)
_cell_measurement_temperature 293(2)
_cell_volume 1578.54(12)
_computing_cell_refinement 'CrysAlis Pro (Oxford Diffraction, 2009)'
_computing_data_collection 'CrysAlis Pro (Oxford Diffraction, 2009)'
_computing_data_reduction 'CrysAlis Pro (Oxford Diffraction, 2009)'
_computing_molecular_graphics 'DIAMOND (Brandenburg, 1999)'
_computing_publication_material 'WinGX (Farrugia, 1999)'
_computing_structure_refinement 'SHELXL97 (Sheldrick, 2008)'
_computing_structure_solution 'SHELXS97 (Sheldrick, 2008)'
_diffrn_ambient_temperature 293(2)
_diffrn_measured_fraction_theta_full 0.998
_diffrn_measured_fraction_theta_max 0.998
_diffrn_radiation_monochromator graphite
_diffrn_radiation_source 'fine-focus sealed tube'
_diffrn_radiation_type MoK\a
_diffrn_radiation_wavelength 0.71073
_diffrn_reflns_av_R_equivalents 0.0619
_diffrn_reflns_av_sigmaI/netI 0.0809
_diffrn_reflns_limit_h_max 7
_diffrn_reflns_limit_h_min -13
_diffrn_reflns_limit_k_max 15
_diffrn_reflns_limit_k_min -15
_diffrn_reflns_limit_l_max 21
_diffrn_reflns_limit_l_min -18
_diffrn_reflns_number 11400
_diffrn_reflns_theta_full 30.00
_diffrn_reflns_theta_max 30.00
_diffrn_reflns_theta_min 2.70
_exptl_absorpt_coefficient_mu 8.569
_exptl_absorpt_correction_T_max 0.9192
_exptl_absorpt_correction_T_min 0.4812
_exptl_crystal_density_diffrn 3.545
_exptl_crystal_density_method 'not measured'
_exptl_crystal_F_000 1532
_exptl_crystal_size_max 0.10
_exptl_crystal_size_mid 0.03
_exptl_crystal_size_min 0.01
_refine_diff_density_max 1.239
_refine_diff_density_min -1.636
_refine_ls_abs_structure_details 'Flack (1983), 1966 Friedel pairs'
_refine_ls_abs_structure_Flack -0.01(2)
_refine_ls_extinction_coef 0.0046(2)
_refine_ls_extinction_expression Fc^*^=kFc[1+0.001xFc^2^\l^3^/sin(2\q)]^-1/4^
_refine_ls_extinction_method 'SHELXL97 (Sheldrick, 2008)'
_refine_ls_goodness_of_fit_ref 0.971
_refine_ls_matrix_type full
_refine_ls_number_parameters 209
_refine_ls_number_reflns 4578
_refine_ls_number_restraints 0
_refine_ls_restrained_S_all 0.971
_refine_ls_R_factor_all 0.0489
_refine_ls_R_factor_gt 0.0357
_refine_ls_shift/su_max 0.000
_refine_ls_shift/su_mean 0.000
_refine_ls_structure_factor_coef Fsqd
_refine_ls_weighting_details 'calc w=1/[\s^2^(Fo^2^)+(0.0283P)^2^+0.0723P] where P=(Fo^2^+2Fc^2^)/3'
_refine_ls_weighting_scheme calc
_refine_ls_wR_factor_gt 0.0610
_refine_ls_wR_factor_ref 0.0685
_reflns_number_gt 3632
_reflns_number_total 4578
_reflns_threshold_expression I>2\s(I)
_cod_data_source_file fn3046.cif
_cod_data_source_block I
_cod_original_sg_symbol_Hall P2ac2ab
_cod_database_code 2017608
_cod_database_fobs_code 2017608

loop_
_symmetry_equiv_pos_as_xyz
'x, y, z'
'-x+1/2, -y, z+1/2'
'-x, y+1/2, -z+1/2'
'x+1/2, -y+1/2, -z'

loop_
_atom_site_type_symbol
_atom_site_label
_atom_site_fract_x
_atom_site_fract_y
_atom_site_fract_z
_atom_site_U_iso_or_equiv
_atom_site_adp_type
_atom_site_calc_flag
_atom_site_refinement_flags
_atom_site_occupancy
_atom_site_disorder_assembly
_atom_site_disorder_group
O O1 0.4282(5) 0.2320(5) 0.0313(4) 0.0246(12) Uani d . 1 . .
O O2 0.5297(6) 0.0036(4) -0.2228(3) 0.0230(11) Uani d . 1 . .
O O3 0.5821(6) 0.5308(6) 0.2700(3) 0.0299(14) Uani d . 1 . .
O O4 0.7117(5) 0.5868(4) 0.1288(3) 0.0223(11) Uani d . 1 . .
O O5 0.5002(5) 0.1869(4) -0.1250(3) 0.0175(10) Uani d . 1 . .
O O6 0.5560(6) 0.2124(5) -0.2824(3) 0.0264(12) Uani d . 1 . .
O O7 0.4511(4) 0.6336(4) 0.1490(3) 0.0133(9) Uani d . 1 . .
O O8 0.4710(5) 0.0191(4) -0.0126(3) 0.0166(10) Uani d . 1 . .
O O9 0.5315(5) 0.4205(4) 0.1303(4) 0.0239(12) Uani d . 1 . .
O O11 0.2440(5) 0.3707(5) 0.1814(3) 0.0210(11) Uani d . 1 . .
O O10 0.6776(5) 0.1649(5) -0.0007(3) 0.0200(11) Uani d . 1 . .
O O12 0.2038(5) 0.6809(5) 0.0998(3) 0.0215(11) Uani d . 1 . .
O O13 0.4137(5) 0.7433(5) 0.0040(3) 0.0223(12) Uani d . 1 . .
O O14 0.3494(5) 0.5282(4) 0.0149(3) 0.0206(11) Uani d . 1 . .
P P1 0.51962(17) 0.14486(16) -0.02141(11) 0.0115(4) Uani d . 1 . .
P P2 0.58407(17) 0.12858(16) -0.20814(11) 0.0124(3) Uani d . 1 . .
P P3 0.58060(17) 0.53843(17) 0.17165(11) 0.0120(4) Uani d . 1 . .
P P4 0.34851(17) 0.64994(15) 0.06195(11) 0.0100(3) Uani d . 1 . .
Ca Ca1 0.45553(12) -0.13533(11) -0.11675(8) 0.0071(2) Uani d . 1 . .
Fe Fe1 0.34997(9) 0.37596(9) 0.07286(6) 0.01095(19) Uani d . 1 . .
Cs Cs1 0.62755(4) -0.12957(4) 0.12997(3) 0.01818(11) Uani d . 1 . .
Cs Cs2 0.72190(5) 0.21268(5) 0.19591(3) 0.02610(13) Uani d . 1 . .
Cs Cs3 0.17569(5) -0.01048(6) 0.08968(4) 0.03815(16) Uani d . 1 . .

loop_
_atom_site_aniso_label
_atom_site_aniso_U_11
_atom_site_aniso_U_22
_atom_site_aniso_U_33
_atom_site_aniso_U_12
_atom_site_aniso_U_13
_atom_site_aniso_U_23
P1 0.0084(7) 0.0116(9) 0.0146(8) 0.0018(6) 0.0013(6) -0.0030(7)
O8 0.026(3) 0.008(2) 0.016(2) -0.001(2) 0.003(2) -0.003(2)
O10 0.010(2) 0.028(3) 0.023(3) 0.003(2) -0.002(2) -0.009(2)
O1 0.017(3) 0.021(3) 0.036(3) 0.007(2) 0.005(2) -0.006(3)
O5 0.020(2) 0.017(3) 0.015(2) 0.0110(19) 0.001(2) 0.002(2)
P2 0.0122(7) 0.0140(8) 0.0109(8) -0.0010(7) -0.0015(6) 0.0048(8)
O4 0.011(2) 0.026(3) 0.030(3) -0.0038(19) 0.005(2) 0.001(2)
O3 0.026(3) 0.053(4) 0.011(2) -0.004(3) -0.006(2) 0.011(3)
O9 0.011(2) 0.016(3) 0.045(3) 0.0053(19) -0.010(2) -0.005(3)
O7 0.012(2) 0.014(2) 0.014(2) 0.003(2) -0.0050(17) 0.000(2)
P3 0.0074(7) 0.0131(9) 0.0156(9) -0.0008(6) -0.0023(6) 0.0042(7)
O6 0.034(3) 0.027(3) 0.019(3) 0.005(2) -0.003(2) 0.016(2)
O2 0.036(3) 0.017(3) 0.016(2) -0.008(2) 0.000(2) 0.004(2)
O11 0.012(2) 0.037(3) 0.014(2) 0.001(2) 0.0026(19) 0.001(2)
P4 0.0080(8) 0.0103(9) 0.0117(8) -0.0015(6) -0.0018(6) 0.0028(7)
O13 0.024(3) 0.022(3) 0.021(3) -0.009(2) -0.002(2) 0.010(2)
O12 0.006(2) 0.035(3) 0.024(3) 0.0017(19) 0.0003(19) 0.001(2)
O14 0.030(3) 0.013(3) 0.019(3) -0.003(2) -0.010(2) 0.000(2)
Ca1 0.0073(5) 0.0070(6) 0.0070(6) 0.0000(5) 0.0004(4) -0.0010(5)
Fe1 0.0088(4) 0.0097(5) 0.0144(4) 0.0004(4) 0.0012(3) -0.0025(4)
Cs1 0.0175(2) 0.0198(2) 0.0172(2) -0.00091(18) -0.00198(18) -0.0005(2)
Cs2 0.0228(2) 0.0385(3) 0.0171(2) -0.0069(2) 0.0014(2) 0.0032(2)
Cs3 0.0235(2) 0.0640(4) 0.0269(3) 0.0006(2) -0.0019(2) 0.0035(3)

loop_
_geom_angle_atom_site_label_1
_geom_angle_atom_site_label_2
_geom_angle_atom_site_label_3
_geom_angle_site_symmetry_1
_geom_angle_site_symmetry_3
_geom_angle
_geom_angle_publ_flag
O8 P1 O10 . . 114.6(3) ?
O8 P1 O1 . . 113.2(3) ?
O10 P1 O1 . . 109.7(3) ?
O8 P1 O5 . . 108.9(3) ?
O10 P1 O5 . . 105.0(3) ?
O1 P1 O5 . . 104.6(3) ?
P2 O5 P1 . . 124.7(3) y
O6 P2 O2 . . 114.8(3) ?
O6 P2 O11 . 4 111.3(3) ?
O2 P2 O11 . 4 111.5(3) ?
O6 P2 O5 . . 104.1(3) ?
O2 P2 O5 . . 109.2(3) ?
O11 P2 O5 4 . 105.1(3) ?
P4 O7 P3 . . 131.9(3) y
O4 P3 O3 . . 116.7(3) ?
O4 P3 O9 . . 112.6(3) ?
O3 P3 O9 . . 111.0(3) ?
O4 P3 O7 . . 105.8(3) ?
O3 P3 O7 . . 104.6(3) ?
O9 P3 O7 . . 105.0(2) ?
O13 P4 O12 . . 115.0(3) ?
O13 P4 O14 . . 110.6(3) ?
O12 P4 O14 . . 112.7(3) ?
O13 P4 O7 . . 108.2(3) ?
O12 P4 O7 . . 104.1(3) ?
O14 P4 O7 . . 105.5(3) ?
O6 Ca1 O13 3_644 1_545 94.4(2) ?
O6 Ca1 O4 3_644 4_455 94.41(18) ?
O13 Ca1 O4 1_545 4_455 92.07(19) ?
O6 Ca1 O2 3_644 . 93.28(19) ?
O13 Ca1 O2 1_545 . 169.58(19) ?
O4 Ca1 O2 4_455 . 94.40(18) ?
O6 Ca1 O8 3_644 . 179.01(19) ?
O13 Ca1 O8 1_545 . 85.28(18) ?
O4 Ca1 O8 4_455 . 86.53(18) ?
O2 Ca1 O8 . . 86.97(17) ?
O6 Ca1 O12 3_644 4 87.48(19) ?
O13 Ca1 O12 1_545 4 87.21(18) ?
O4 Ca1 O12 4_455 4 178.02(19) ?
O2 Ca1 O12 . 4 86.05(18) ?
O8 Ca1 O12 . 4 91.58(17) ?
O1 Fe1 O11 . . 117.2(2) ?
O1 Fe1 O14 . . 127.9(2) ?
O11 Fe1 O14 . . 114.6(2) ?
O1 Fe1 O9 . . 91.9(2) ?
O11 Fe1 O9 . . 94.1(2) ?
O14 Fe1 O9 . . 88.7(2) ?
O1 Fe1 O10 . 4_455 86.0(2) ?
O11 Fe1 O10 . 4_455 92.70(19) ?
O14 Fe1 O10 . 4_455 87.4(2) ?
O9 Fe1 O10 . 4_455 173.1(2) ?
O3 Cs1 O11 3_645 3_645 77.89(13) ?
O3 Cs1 O8 3_645 . 74.02(13) ?
O11 Cs1 O8 3_645 . 145.52(13) ?
O3 Cs1 O13 3_645 1_545 99.54(14) ?
O11 Cs1 O13 3_645 1_545 144.51(14) ?
O8 Cs1 O13 . 1_545 61.27(13) ?
O3 Cs1 O7 3_645 1_545 96.98(14) ?
O11 Cs1 O7 3_645 1_545 96.81(13) ?
O8 Cs1 O7 . 1_545 106.01(11) ?
O13 Cs1 O7 1_545 1_545 47.97(11) ?
O3 Cs1 O14 3_645 4 122.47(14) ?
O11 Cs1 O14 3_645 4 112.26(12) ?
O8 Cs1 O14 . 4 68.70(13) ?
O13 Cs1 O14 1_545 4 99.06(13) ?
O7 Cs1 O14 1_545 4 134.25(12) ?
O3 Cs1 O4 3_645 1_545 136.71(14) ?
O11 Cs1 O4 3_645 1_545 85.04(14) ?
O8 Cs1 O4 . 1_545 129.34(13) ?
O13 Cs1 O4 1_545 1_545 72.69(13) ?
O7 Cs1 O4 1_545 1_545 45.72(11) ?
O14 Cs1 O4 4 1_545 100.80(12) ?
O3 Cs1 O6 3_645 2_655 121.87(13) ?
O11 Cs1 O6 3_645 2_655 45.41(12) ?
O8 Cs1 O6 . 2_655 146.87(13) ?
O13 Cs1 O6 1_545 2_655 132.54(14) ?
O7 Cs1 O6 1_545 2_655 100.77(12) ?
O14 Cs1 O6 4 2_655 78.69(13) ?
O4 Cs1 O6 1_545 2_655 61.57(13) ?
O3 Cs1 O13 3_645 4 164.76(15) ?
O11 Cs1 O13 3_645 4 103.54(12) ?
O8 Cs1 O13 . 4 98.61(11) ?
O13 Cs1 O13 1_545 4 88.02(2) ?
O7 Cs1 O13 1_545 4 97.89(12) ?
O14 Cs1 O13 4 4 42.69(12) ?
O4 Cs1 O13 1_545 4 58.18(12) ?
O6 Cs1 O13 2_655 4 58.14(12) ?
O3 Cs1 O12 3_645 4 134.36(12) ?
O11 Cs1 O12 3_645 4 144.63(10) ?
O8 Cs1 O12 . 4 60.41(12) ?
O13 Cs1 O12 1_545 4 57.29(12) ?
O7 Cs1 O12 1_545 4 93.18(11) ?
O14 Cs1 O12 4 4 43.31(11) ?
O4 Cs1 O12 1_545 4 77.98(13) ?
O6 Cs1 O12 2_655 4 99.39(11) ?
O13 Cs1 O12 4 4 41.32(11) ?
O7 Cs2 O5 3_645 4 148.61(12) ?
O7 Cs2 O10 3_645 . 129.88(12) ?
O5 Cs2 O10 4 . 80.57(13) ?
O7 Cs2 O9 3_645 . 99.68(13) ?
O5 Cs2 O9 4 . 95.43(13) ?
O10 Cs2 O9 . . 75.13(14) ?
O7 Cs2 O12 3_645 3_645 47.23(11) ?
O5 Cs2 O12 4 3_645 101.52(12) ?
O10 Cs2 O12 . 3_645 162.75(13) ?
O9 Cs2 O12 . 3_645 121.30(14) ?
O7 Cs2 O6 3_645 4 105.07(11) ?
O5 Cs2 O6 4 4 43.62(12) ?
O10 Cs2 O6 . 4 122.02(12) ?
O9 Cs2 O6 . 4 116.69(13) ?
O12 Cs2 O6 3_645 4 57.90(11) ?
O7 Cs2 O3 3_645 3_645 43.86(11) ?
O5 Cs2 O3 4 3_645 162.84(12) ?
O10 Cs2 O3 . 3_645 86.08(12) ?
O9 Cs2 O3 . 3_645 91.47(13) ?
O12 Cs2 O3 3_645 3_645 88.14(11) ?
O6 Cs2 O3 4 3_645 143.39(11) ?
O7 Cs2 O2 3_645 2_655 82.87(11) ?
O5 Cs2 O2 4 2_655 79.75(12) ?
O10 Cs2 O2 . 2_655 107.62(12) ?
O9 Cs2 O2 . 2_655 173.83(12) ?
O12 Cs2 O2 3_645 2_655 56.62(12) ?
O6 Cs2 O2 4 2_655 57.14(12) ?
O3 Cs2 O2 3_645 2_655 94.22(12) ?
O7 Cs2 O1 3_645 . 98.45(11) ?
O5 Cs2 O1 4 . 111.89(12) ?
O10 Cs2 O1 . . 41.87(12) ?
O9 Cs2 O1 . . 47.00(13) ?
O12 Cs2 O1 3_645 . 144.92(12) ?
O6 Cs2 O1 4 . 153.99(12) ?
O3 Cs2 O1 3_645 . 62.62(12) ?
O2 Cs2 O1 2_655 . 138.45(12) ?
O3 Cs3 O8 3_645 . 71.95(13) ?
O3 Cs3 O2 3_645 2 80.68(13) ?
O8 Cs3 O2 . 2 152.41(12) ?
O3 Cs3 O4 3_645 4_455 128.25(12) ?
O8 Cs3 O4 . 4_455 58.12(11) ?
O2 Cs3 O4 2 4_455 149.16(11) ?
O3 Cs3 O14 3_645 4_455 163.50(12) ?
O8 Cs3 O14 . 4_455 123.32(12) ?
O2 Cs3 O14 2 4_455 83.56(12) ?
O4 Cs3 O14 4_455 4_455 68.19(11) ?
O3 Cs3 O12 3_645 1_545 93.66(14) ?
O8 Cs3 O12 . 1_545 93.47(11) ?
O2 Cs3 O12 2 1_545 91.61(12) ?
O4 Cs3 O12 4_455 1_545 77.61(12) ?
O14 Cs3 O12 4_455 1_545 91.65(11) ?
O3 Cs3 O6 3_645 2 99.07(14) ?
O8 Cs3 O6 . 2 145.95(12) ?
O2 Cs3 O6 2 2 41.49(11) ?
O4 Cs3 O6 4_455 2 114.13(11) ?
O14 Cs3 O6 4_455 2 71.78(12) ?
O12 Cs3 O6 1_545 2 53.57(11) ?
O3 Cs3 O1 3_645 . 66.12(14) ?
O8 Cs3 O1 . . 42.04(11) ?
O2 Cs3 O1 2 . 122.35(12) ?
O4 Cs3 O1 4_455 . 83.87(12) ?
O14 Cs3 O1 4_455 . 119.66(12) ?
O12 Cs3 O1 1_545 . 134.09(10) ?
O6 Cs3 O1 2 . 161.89(11) ?
O3 Cs3 O9 3_645 4_455 145.47(13) ?
O8 Cs3 O9 . 4_455 81.30(11) ?
O2 Cs3 O9 2 4_455 122.15(11) ?
O4 Cs3 O9 4_455 4_455 40.87(11) ?
O14 Cs3 O9 4_455 4_455 44.41(10) ?
O12 Cs3 O9 1_545 4_455 109.69(11) ?
O6 Cs3 O9 2 4_455 115.18(11) ?
O1 Cs3 O9 . 4_455 79.41(11) ?
O3 Cs3 O13 3_645 1_545 85.31(13) ?
O8 Cs3 O13 . 1_545 53.20(11) ?
O2 Cs3 O13 2 1_545 128.96(12) ?
O4 Cs3 O13 4_455 1_545 55.15(11) ?
O14 Cs3 O13 4_455 1_545 108.61(11) ?
O12 Cs3 O13 1_545 1_545 40.55(11) ?
O6 Cs3 O13 2 1_545 94.09(11) ?
O1 Cs3 O13 . 1_545 94.94(11) ?
O9 Cs3 O13 4_455 1_545 96.01(11) ?

loop_
_geom_bond_atom_site_label_1
_geom_bond_atom_site_label_2
_geom_bond_site_symmetry_2
_geom_bond_distance
_geom_bond_publ_flag
Ca1 O6 3_644 2.294(5) yes
Ca1 O13 1_545 2.310(5) yes
Ca1 O4 4_455 2.339(4) yes
Ca1 O2 . 2.341(5) yes
Ca1 O8 . 2.346(5) yes
Ca1 O12 4 2.379(5) yes
Fe1 O1 . 1.882(5) yes
Fe1 O11 . 1.914(4) yes
Fe1 O14 . 1.923(5) yes
Fe1 O10 4_455 1.992(5) yes
Fe1 O9 . 1.963(5) yes
Cs1 O3 3_645 3.054(5) yes
Cs1 O11 3_645 3.088(4) yes
Cs1 O8 . 3.090(5) yes
Cs1 O13 1_545 3.100(5) yes
Cs1 O7 1_545 3.141(5) yes
Cs1 O14 4 3.215(5) yes
Cs1 O4 1_545 3.282(5) yes
Cs1 O6 2_655 3.359(5) yes
Cs1 O13 4 3.579(5) yes
Cs1 O12 4 3.588(5) yes
Cs1 O10 . 3.879(5) yes
Cs2 O7 3_645 2.977(4) yes
Cs2 O5 4 3.020(4) yes
Cs2 O10 . 3.045(5) yes
Cs2 O9 . 3.094(5) yes
Cs2 O12 3_645 3.182(5) yes
Cs2 O6 4 3.474(5) yes
Cs2 O3 3_645 3.527(6) yes
Cs2 O2 2_655 3.571(5) yes
Cs2 O1 . 3.699(5) yes
Cs2 O3 . 3.964(5) yes
Cs3 O3 3_645 3.127(5) yes
Cs3 O2 2 3.416(5) yes
Cs3 O4 4_455 3.426(5) yes
Cs3 O14 4_455 3.427(5) yes
Cs3 O12 1_545 3.482(5) yes
Cs3 O6 2 3.678(6) yes
Cs3 O9 4_455 3.723(6) yes
Cs3 O13 1_545 3.772(6) yes
Cs3 O8 . 3.168(5) yes
Cs3 O1 . 3.704(6) yes
Cs3 O13 4_455 3.845(5) yes
Cs3 O5 4_455 4.021(5) yes
Cs3 O10 4_455 4.113(5) yes
P1 O8 . 1.491(5) yes
P1 O10 . 1.519(5) yes
P1 O1 . 1.522(5) yes
P1 O5 . 1.644(5) yes
P2 O6 . 1.487(5) yes
P2 O2 . 1.509(5) yes
P2 O11 4 1.541(4) yes
P2 O5 . 1.616(5) yes
P3 O4 . 1.484(5) yes
P3 O3 . 1.488(5) yes
P3 O9 . 1.535(5) yes
P3 O7 . 1.646(5) yes
P4 O13 . 1.495(5) yes
P4 O12 . 1.503(5) yes
P4 O14 . 1.542(5) yes
P4 O7 . 1.635(4) yes
